data_4028938
loop_
_publ_author_name
'Bentabed-Ababsa, Ghenia'
'Derdour, Aicha'
'Roisnel, Thierry'
'S\'aez, Jose A.'
'P\'erez, Patricia'
'Chamorro, Eduardo'
'Domingo, Luis R.'
'Mongin, Florence'

_publ_section_title
;
 A Combined Experimental and Theoretical Study of the Polar [3 + 2]
 Cycloaddition of Electrophilically Activated Carbonyl Ylides with
 Aldehydes and Imines
;
_journal_issue 5
_journal_name_full 'The Journal of Organic Chemistry'
_journal_page_first 2120
_journal_page_last 2133
_journal_paper_doi 10.1021/jo8027104
_journal_volume 74
_journal_year 2009
_chemical_compound_source 'synthesis as described'
_chemical_formula_moiety 'C19 H14 N2 O5'
_chemical_formula_sum 'C19 H14 N2 O5'
_chemical_formula_weight 350.32
_chemical_name_systematic
;
 ?
;
_space_group_IT_number 14
_symmetry_cell_setting monoclinic
_symmetry_Int_Tables_number 14
_symmetry_space_group_name_Hall '-P 2yab'
_symmetry_space_group_name_H-M 'P 1 21/a 1'
_atom_sites_solution_hydrogens geom
_atom_sites_solution_primary direct
_atom_sites_solution_secondary difmap
_cell_angle_alpha 90
_cell_angle_beta 95.712(2)
_cell_angle_gamma 90
_cell_formula_units_Z 4
_cell_length_a 13.9650(6)
_cell_length_b 7.3292(3)
_cell_length_c 15.6911(6)
_cell_measurement_reflns_used 5555
_cell_measurement_temperature 100(2)
_cell_measurement_theta_max 27.44
_cell_measurement_theta_min 2.61
_cell_measurement_wavelength 0.71073
_cell_volume 1598.05(11)
_computing_cell_refinement 'Bruker SMART, 2006'
_computing_data_collection 'Bruker SMART, 2006'
_computing_data_reduction 'Bruker SAINT, 2006'
_computing_molecular_graphics 'Ortep-3 for Windows (Farrugia, 1997)'
_computing_publication_material 'WinGX publication routines (Farrugia, 1999)'
_computing_structure_refinement 'SHELXL-97 (Sheldrick, 1997)'
_computing_structure_solution 'SIR97 (Altomare et al., 1999)'
_diffrn_ambient_temperature 100(2)
_diffrn_detector 'CCD plate'
_diffrn_measured_fraction_theta_full 0.998
_diffrn_measured_fraction_theta_max 0.996
_diffrn_measurement_device_type 'APEXII, Bruker-AXS'
_diffrn_measurement_method 'CCD rotation images, thin slices'
_diffrn_radiation_monochromator graphite
_diffrn_radiation_probe x-ray
_diffrn_radiation_type MoK\a
_diffrn_radiation_wavelength 0.71073
_diffrn_reflns_av_R_equivalents 0.0372
_diffrn_reflns_av_unetI/netI 0.03
_diffrn_reflns_limit_h_max 18
_diffrn_reflns_limit_h_min -18
_diffrn_reflns_limit_k_max 9
_diffrn_reflns_limit_k_min -9
_diffrn_reflns_limit_l_max 19
_diffrn_reflns_limit_l_min -20
_diffrn_reflns_number 16018
_diffrn_reflns_theta_full 25
_diffrn_reflns_theta_max 27.47
_diffrn_reflns_theta_min 2.93
_exptl_absorpt_coefficient_mu 0.107
_exptl_absorpt_correction_T_max 0.979
_exptl_absorpt_correction_T_min 0.940
_exptl_absorpt_correction_type multi-scan
_exptl_absorpt_process_details
;
  [Sheldrick, G.M. (2002). SADABS Bruker AXS Inc., Madison, Wisconsin, USA]
;
_exptl_crystal_colour colourless
_exptl_crystal_density_diffrn 1.456
_exptl_crystal_density_method 'not measured'
_exptl_crystal_description prism
_exptl_crystal_F_000 728
_exptl_crystal_size_max 0.55
_exptl_crystal_size_mid 0.35
_exptl_crystal_size_min 0.2
_refine_diff_density_max 0.288
_refine_diff_density_min -0.252
_refine_diff_density_rms 0.044
_refine_ls_extinction_method none
_refine_ls_goodness_of_fit_ref 1.059
_refine_ls_hydrogen_treatment constr
_refine_ls_matrix_type full
_refine_ls_number_parameters 236
_refine_ls_number_reflns 3654
_refine_ls_number_restraints 0
_refine_ls_restrained_S_all 1.059
_refine_ls_R_factor_all 0.0433
_refine_ls_R_factor_gt 0.0358
_refine_ls_shift/su_max 0
_refine_ls_shift/su_mean 0
_refine_ls_structure_factor_coef Fsqd
_refine_ls_weighting_details 'calc w=1/[\s^2^(Fo^2^)+(0.0443P)^2^+0.4771P] where P=(Fo^2^+2Fc^2^)/3'
_refine_ls_weighting_scheme calc
_refine_ls_wR_factor_gt 0.0912
_refine_ls_wR_factor_ref 0.0961
_reflns_number_gt 3085
_reflns_number_total 3654
_reflns_threshold_expression >2sigma(I)
_cod_data_source_file jo8027104sup1.cif
_cod_data_source_block 8a
_cod_original_sg_symbol_H-M 'P 21/a'
_cod_database_code 4028938

loop_
_symmetry_equiv_pos_as_xyz
'x, y, z'
'-x+1/2, y+1/2, -z'
'-x, -y, -z'
'x-1/2, -y-1/2, z'

loop_
_atom_site_label
_atom_site_type_symbol
_atom_site_fract_x
_atom_site_fract_y
_atom_site_fract_z
_atom_site_U_iso_or_equiv
_atom_site_adp_type
_atom_site_occupancy
_atom_site_calc_flag
_atom_site_refinement_flags
C1 C 0.51085(9) 0.18240(16) 0.11498(8) 0.0184(2) Uani 1 d .
H1 H 0.4498 0.1644 0.0769 0.022 Uiso 1 calc R
C2 C 0.46315(8) 0.09148(16) 0.24267(8) 0.0179(2) Uani 1 d .
H2 H 0.394 0.0726 0.2212 0.021 Uiso 1 calc R
C3 C 0.48508(8) 0.30380(16) 0.24890(8) 0.0180(2) Uani 1 d .
C4 C 0.59485(9) 0.18575(16) 0.06304(8) 0.0185(2) Uani 1 d .
C5 C 0.58080(9) 0.21258(17) -0.02475(8) 0.0198(3) Uani 1 d .
H5 H 0.5177 0.234 -0.0514 0.024 Uiso 1 calc R
C6 C 0.65866(9) 0.20845(17) -0.07456(8) 0.0205(3) Uani 1 d .
H6 H 0.6488 0.2269 -0.1347 0.025 Uiso 1 calc R
C7 C 0.75056(8) 0.17692(16) -0.03461(8) 0.0194(3) Uani 1 d .
C8 C 0.76480(9) 0.14999(17) 0.05392(8) 0.0211(3) Uani 1 d .
H8 H 0.8277 0.1275 0.0808 0.025 Uiso 1 calc R
C9 C 0.68768(9) 0.15605(17) 0.10234(8) 0.0210(3) Uani 1 d .
H9 H 0.6978 0.14 0.1626 0.025 Uiso 1 calc R
C10 C 0.48736(8) -0.02274(16) 0.32086(8) 0.0176(2) Uani 1 d .
C11 C 0.58474(8) -0.06657(16) 0.34576(8) 0.0182(2) Uani 1 d .
H11 H 0.6351 -0.0252 0.3142 0.022 Uiso 1 calc R
C12 C 0.67093(9) -0.33679(18) 0.52781(8) 0.0225(3) Uani 1 d .
H12A H 0.706 -0.2863 0.5805 0.027 Uiso 1 calc R
H12B H 0.6924 -0.4641 0.5207 0.027 Uiso 1 calc R
C13 C 0.43488(8) -0.19297(17) 0.44182(8) 0.0200(3) Uani 1 d .
H13 H 0.3853 -0.2353 0.4742 0.024 Uiso 1 calc R
C14 C 0.41451(8) -0.08605(16) 0.36785(8) 0.0186(2) Uani 1 d .
H14 H 0.3495 -0.0562 0.3494 0.022 Uiso 1 calc R
C15 C 0.60269(8) -0.17167(16) 0.41769(8) 0.0175(2) Uani 1 d .
C16 C 0.52990(8) -0.23310(16) 0.46497(8) 0.0178(2) Uani 1 d .
C17 C 0.82123(9) 0.17289(19) -0.16743(8) 0.0255(3) Uani 1 d .
H17A H 0.7842 0.0659 -0.1888 0.038 Uiso 1 calc R
H17B H 0.8848 0.1706 -0.1889 0.038 Uiso 1 calc R
H17C H 0.7871 0.2842 -0.1873 0.038 Uiso 1 calc R
C18 C 0.39939(9) 0.40776(17) 0.27040(7) 0.0193(3) Uani 1 d .
C19 C 0.56993(9) 0.34859(16) 0.31044(8) 0.0201(3) Uani 1 d .
N1 N 0.33058(8) 0.48370(16) 0.28283(7) 0.0252(2) Uani 1 d .
N2 N 0.63808(8) 0.38391(16) 0.35378(8) 0.0274(3) Uani 1 d .
O1 O 0.50572(6) 0.35199(12) 0.16523(5) 0.0207(2) Uani 1 d .
O2 O 0.52187(6) 0.04317(11) 0.17730(5) 0.01830(19) Uani 1 d .
O3 O 0.56896(6) -0.33236(12) 0.53430(6) 0.0223(2) Uani 1 d .
O4 O 0.69058(6) -0.22961(12) 0.45506(6) 0.0228(2) Uani 1 d .
O5 O 0.83234(6) 0.17000(13) -0.07592(6) 0.0238(2) Uani 1 d .

loop_
_atom_site_aniso_label
_atom_site_aniso_U_11
_atom_site_aniso_U_22
_atom_site_aniso_U_33
_atom_site_aniso_U_23
_atom_site_aniso_U_13
_atom_site_aniso_U_12
C1 0.0187(6) 0.0176(6) 0.0184(6) -0.0005(4) -0.0008(5) 0.0004(4)
C2 0.0150(5) 0.0185(6) 0.0199(6) -0.0013(5) 0.0011(4) -0.0003(4)
C3 0.0175(6) 0.0184(6) 0.0179(6) 0.0007(4) 0.0004(5) 0.0003(4)
C4 0.0183(6) 0.0161(6) 0.0207(6) -0.0007(4) 0.0009(5) -0.0007(4)
C5 0.0168(6) 0.0205(6) 0.0214(6) -0.0007(5) -0.0020(5) 0.0003(4)
C6 0.0210(6) 0.0219(6) 0.0179(6) -0.0003(5) -0.0007(5) -0.0003(5)
C7 0.0175(6) 0.0156(6) 0.0255(6) -0.0007(5) 0.0038(5) -0.0013(4)
C8 0.0172(6) 0.0201(6) 0.0248(6) 0.0022(5) -0.0036(5) -0.0013(5)
C9 0.0206(6) 0.0216(6) 0.0199(6) 0.0018(5) -0.0025(5) -0.0019(5)
C10 0.0175(6) 0.0153(6) 0.0198(6) -0.0010(4) 0.0013(5) -0.0004(4)
C11 0.0155(5) 0.0179(6) 0.0217(6) -0.0003(5) 0.0037(5) -0.0016(4)
C12 0.0176(6) 0.0250(7) 0.0245(6) 0.0054(5) 0.0005(5) -0.0003(5)
C13 0.0161(6) 0.0206(6) 0.0237(6) -0.0001(5) 0.0036(5) -0.0034(4)
C14 0.0137(5) 0.0178(6) 0.0240(6) -0.0019(5) 0.0000(5) -0.0010(4)
C15 0.0143(5) 0.0161(6) 0.0220(6) -0.0024(5) 0.0009(5) 0.0001(4)
C16 0.0190(6) 0.0153(6) 0.0188(6) 0.0003(4) 0.0010(5) -0.0025(4)
C17 0.0241(6) 0.0280(7) 0.0254(7) 0.0014(5) 0.0070(5) 0.0022(5)
C18 0.0207(6) 0.0203(6) 0.0162(6) 0.0004(5) -0.0014(5) -0.0007(5)
C19 0.0208(6) 0.0170(6) 0.0224(6) 0.0010(5) 0.0024(5) 0.0017(5)
N1 0.0244(5) 0.0290(6) 0.0217(5) -0.0007(5) -0.0004(4) 0.0051(5)
N2 0.0245(6) 0.0235(6) 0.0328(6) -0.0001(5) -0.0045(5) -0.0011(5)
O1 0.0260(5) 0.0181(4) 0.0182(4) 0.0000(3) 0.0036(4) 0.0006(3)
O2 0.0195(4) 0.0178(4) 0.0178(4) 0.0003(3) 0.0026(3) 0.0004(3)
O3 0.0170(4) 0.0253(5) 0.0244(5) 0.0074(4) 0.0006(3) -0.0012(3)
O4 0.0152(4) 0.0258(5) 0.0269(5) 0.0077(4) 0.0001(4) 0.0010(3)
O5 0.0169(4) 0.0297(5) 0.0252(5) 0.0018(4) 0.0036(4) 0.0002(4)

loop_
_atom_type_symbol
_atom_type_description
_atom_type_scat_dispersion_real
_atom_type_scat_dispersion_imag
_atom_type_scat_source
C C 0.0033 0.0016 'International Tables Vol C Tables 4.2.6.8 and 6.1.1.4'
H H 0 0 'International Tables Vol C Tables 4.2.6.8 and 6.1.1.4'
N N 0.0061 0.0033 'International Tables Vol C Tables 4.2.6.8 and 6.1.1.4'
O O 0.0106 0.006 'International Tables Vol C Tables 4.2.6.8 and 6.1.1.4'

loop_
_geom_angle_atom_site_label_1
_geom_angle_atom_site_label_2
_geom_angle_atom_site_label_3
_geom_angle
O2 C1 O1 104.26(9)
O2 C1 C4 110.65(10)
O1 C1 C4 111.08(10)
O2 C1 H1 110.2
O1 C1 H1 110.2
C4 C1 H1 110.2
O2 C2 C10 110.68(9)
O2 C2 C3 99.62(9)
C10 C2 C3 118.14(10)
O2 C2 H2 109.3
C10 C2 H2 109.3
C3 C2 H2 109.3
O1 C3 C18 108.99(10)
O1 C3 C19 108.90(9)
C18 C3 C19 110.29(10)
O1 C3 C2 104.07(9)
C18 C3 C2 111.22(9)
C19 C3 C2 113.11(10)
C5 C4 C9 119.63(11)
C5 C4 C1 120.23(11)
C9 C4 C1 120.11(11)
C4 C5 C6 120.69(11)
C4 C5 H5 119.7
C6 C5 H5 119.7
C7 C6 C5 119.00(11)
C7 C6 H6 120.5
C5 C6 H6 120.5
O5 C7 C6 124.66(11)
O5 C7 C8 114.98(11)
C6 C7 C8 120.35(11)
C9 C8 C7 120.08(11)
C9 C8 H8 120
C7 C8 H8 120
C8 C9 C4 120.23(12)
C8 C9 H9 119.9
C4 C9 H9 119.9
C14 C10 C11 120.70(11)
C14 C10 C2 120.18(10)
C11 C10 C2 119.11(10)
C15 C11 C10 116.61(10)
C15 C11 H11 121.7
C10 C11 H11 121.7
O4 C12 O3 108.26(9)
O4 C12 H12A 110
O3 C12 H12A 110
O4 C12 H12B 110
O3 C12 H12B 110
H12A C12 H12B 108.4
C16 C13 C14 116.67(11)
C16 C13 H13 121.7
C14 C13 H13 121.7
C10 C14 C13 121.60(11)
C10 C14 H14 119.2
C13 C14 H14 119.2
C11 C15 O4 127.47(10)
C11 C15 C16 122.55(11)
O4 C15 C16 109.97(10)
C13 C16 O3 128.29(11)
C13 C16 C15 121.87(11)
O3 C16 C15 109.84(10)
O5 C17 H17A 109.5
O5 C17 H17B 109.5
H17A C17 H17B 109.5
O5 C17 H17C 109.5
H17A C17 H17C 109.5
H17B C17 H17C 109.5
N1 C18 C3 176.06(13)
N2 C19 C3 176.09(13)
C3 O1 C1 108.06(9)
C1 O2 C2 106.81(9)
C16 O3 C12 105.87(9)
C15 O4 C12 105.98(9)
C7 O5 C17 117.58(10)

loop_
_geom_bond_atom_site_label_1
_geom_bond_atom_site_label_2
_geom_bond_distance
C1 O2 1.4111(14)
C1 O1 1.4775(14)
C1 C4 1.4937(16)
C1 H1 1
C2 O2 1.4203(13)
C2 C10 1.4960(17)
C2 C3 1.5872(17)
C2 H2 1
C3 O1 1.4166(14)
C3 C18 1.4856(16)
C3 C19 1.4888(17)
C4 C5 1.3860(17)
C4 C9 1.3961(17)
C5 C6 1.4011(17)
C5 H5 0.95
C6 C7 1.3903(17)
C6 H6 0.95
C7 O5 1.3690(14)
C7 C8 1.3975(18)
C8 C9 1.3792(17)
C8 H8 0.95
C9 H9 0.95
C10 C14 1.3940(16)
C10 C11 1.4140(16)
C11 C15 1.3688(17)
C11 H11 0.95
C12 O4 1.4345(14)
C12 O3 1.4380(14)
C12 H12A 0.99
C12 H12B 0.99
C13 C16 1.3723(17)
C13 C14 1.4059(17)
C13 H13 0.95
C14 H14 0.95
C15 O4 1.3739(14)
C15 C16 1.3916(16)
C16 O3 1.3756(15)
C17 O5 1.4291(16)
C17 H17A 0.98
C17 H17B 0.98
C17 H17C 0.98
C18 N1 1.1439(16)
C19 N2 1.1429(16)

loop_
_geom_torsion_atom_site_label_1
_geom_torsion_atom_site_label_2
_geom_torsion_atom_site_label_3
_geom_torsion_atom_site_label_4
_geom_torsion
O2 C2 C3 O1 29.41(11)
C10 C2 C3 O1 149.20(10)
O2 C2 C3 C18 146.62(10)
C10 C2 C3 C18 -93.59(12)
O2 C2 C3 C19 -88.63(11)
C10 C2 C3 C19 31.16(14)
O2 C1 C4 C5 138.84(11)
O1 C1 C4 C5 -105.86(13)
O2 C1 C4 C9 -39.12(15)
O1 C1 C4 C9 76.18(14)
C9 C4 C5 C6 0.62(18)
C1 C4 C5 C6 -177.35(11)
C4 C5 C6 C7 0.01(19)
C5 C6 C7 O5 -179.86(11)
C5 C6 C7 C8 -0.06(18)
O5 C7 C8 C9 179.28(11)
C6 C7 C8 C9 -0.54(19)
C7 C8 C9 C4 1.18(19)
C5 C4 C9 C8 -1.22(19)
C1 C4 C9 C8 176.75(11)
O2 C2 C10 C14 -140.68(11)
C3 C2 C10 C14 105.46(13)
O2 C2 C10 C11 38.76(15)
C3 C2 C10 C11 -75.09(14)
C14 C10 C11 C15 -0.45(18)
C2 C10 C11 C15 -179.89(11)
C11 C10 C14 C13 0.85(18)
C2 C10 C14 C13 -179.72(11)
C16 C13 C14 C10 -0.54(18)
C10 C11 C15 O4 -179.02(11)
C10 C11 C15 C16 -0.22(18)
C14 C13 C16 O3 179.21(11)
C14 C13 C16 C15 -0.14(18)
C11 C15 C16 C13 0.53(19)
O4 C15 C16 C13 179.52(11)
C11 C15 C16 O3 -178.93(11)
O4 C15 C16 O3 0.06(14)
C18 C3 O1 C1 -126.50(10)
C19 C3 O1 C1 113.14(10)
C2 C3 O1 C1 -7.76(11)
O2 C1 O1 C3 -17.12(11)
C4 C1 O1 C3 -136.32(10)
O1 C1 O2 C2 38.27(11)
C4 C1 O2 C2 157.77(10)
C10 C2 O2 C1 -166.55(9)
C3 C2 O2 C1 -41.44(11)
C13 C16 O3 C12 178.80(12)
C15 C16 O3 C12 -1.79(13)
O4 C12 O3 C16 2.82(13)
C11 C15 O4 C12 -179.37(12)
C16 C15 O4 C12 1.70(13)
O3 C12 O4 C15 -2.78(13)
C6 C7 O5 C17 -8.10(18)
C8 C7 O5 C17 172.10(11)
